data_4107941
loop_
_publ_author_name
'Mohamed Mohamed Naseer Ali'
'Udayanath Aich'
'Babu Varghese'
'Anne Imberty'

_publ_contact_author_address
;
      Department of Chemistry
      IIT Madras
      Chennai 600 036
      INDIA
;
_publ_contact_author_email loganath@iitm.ac.in
_publ_contact_author_fax 91-44-22570509
_publ_contact_author_name ' Prof. D. Loganathan '
_publ_contact_author_phone 91-44-22574206
_publ_section_title
;
 Conformational Preferences of the Aglycon Moiety in Models and Analogs of
 GlcNAc-Asn Linkage: Crystal Structures and ab Initio Quantum Chemical
 Calculations of N-(\b-d-Glycopyranosyl)haloacetamides
;
_journal_name_full 'Journal of the American Chemical Society'
_journal_page_first 8317
_journal_page_last 8325
_journal_paper_doi 10.1021/ja800335m
_journal_volume 130
_journal_year 2008
_chemical_formula_moiety 'C8 H14 N1 O6 Cl'
_chemical_formula_sum 'C8 H14 Cl N O6'
_chemical_formula_weight 255.65
_chemical_melting_point 175
_chemical_name_common Mannosylchloroacetamide
_chemical_name_systematic
;
 N-(Beta-D-mannopyranosyl)chloroacetamide
;
_space_group_IT_number 19
_symmetry_cell_setting orthorhombic
_symmetry_space_group_name_Hall 'P 2ac 2ab'
_symmetry_space_group_name_H-M 'P 21 21 21'
_atom_sites_solution_hydrogens geom
_atom_sites_solution_primary direct
_atom_sites_solution_secondary difmap
_audit_creation_method SHELXL-97
_cell_angle_alpha 90.00
_cell_angle_beta 90.00
_cell_angle_gamma 90.00
_cell_formula_units_Z 4
_cell_length_a 6.3408(19)
_cell_length_b 8.5671(8)
_cell_length_c 19.352(3)
_cell_measurement_reflns_used 25
_cell_measurement_temperature 293(2)
_cell_measurement_theta_max 15
_cell_measurement_theta_min 10
_cell_volume 1051.2(4)
_computing_cell_refinement 'cad4 program'
_computing_data_collection 'cad4 program'
_computing_data_reduction 'xcad4 (wingx)'
_computing_molecular_graphics 'ortep3 (wingx)'
_computing_publication_material 'SHELXL-97 (Sheldrick, 1997)'
_computing_structure_refinement 'SHELXL-97 (Sheldrick, 1997)'
_computing_structure_solution 'sir92 (wingx)'
_diffrn_ambient_temperature 293(2)
_diffrn_measured_fraction_theta_full 1.000
_diffrn_measured_fraction_theta_max 1.000
_diffrn_measurement_device_type 'cad4 diffractometer'
_diffrn_measurement_method 'omega twotheta'
_diffrn_radiation_monochromator graphite
_diffrn_radiation_source 'fine-focus sealed tube'
_diffrn_radiation_type MoK\a
_diffrn_radiation_wavelength 0.71073
_diffrn_reflns_av_R_equivalents 0.0000
_diffrn_reflns_av_sigmaI/netI 0.0188
_diffrn_reflns_limit_h_max 7
_diffrn_reflns_limit_h_min 0
_diffrn_reflns_limit_k_max 10
_diffrn_reflns_limit_k_min 0
_diffrn_reflns_limit_l_max 22
_diffrn_reflns_limit_l_min 0
_diffrn_reflns_number 1105
_diffrn_reflns_theta_full 24.96
_diffrn_reflns_theta_max 24.96
_diffrn_reflns_theta_min 2.10
_diffrn_standards_decay_% 0
_diffrn_standards_interval_time '1 hour'
_diffrn_standards_number 2
_exptl_absorpt_coefficient_mu 0.378
_exptl_absorpt_correction_T_max 0.9937
_exptl_absorpt_correction_T_min 0.9154
_exptl_absorpt_correction_type psi-scan
_exptl_absorpt_process_details
;
North A.C.T., Phillips D.C. & Mathews F.S. (1968) Acta. Cryst. A24, 351
Number of psi-scan sets used was   3
Theta correction was applied.
Averaged transmission function was used.
No Fourier smoothing was applied.
;
_exptl_crystal_colour colourless
_exptl_crystal_density_diffrn 1.615
_exptl_crystal_description needle
_exptl_crystal_F_000 536
_exptl_crystal_size_max 0.3
_exptl_crystal_size_mid 0.2
_exptl_crystal_size_min 0.2
_refine_diff_density_max 0.425
_refine_diff_density_min -0.401
_refine_diff_density_rms 0.072
_refine_ls_abs_structure_details 'Flack H D (1983), Acta Cryst. A39, 876-881'
_refine_ls_abs_structure_Flack 0.11(13)
_refine_ls_extinction_coef 0.011(4)
_refine_ls_extinction_expression Fc^*^=kFc[1+0.001xFc^2^\l^3^/sin(2\q)]^-1/4^
_refine_ls_extinction_method SHELXL
_refine_ls_goodness_of_fit_ref 1.096
_refine_ls_hydrogen_treatment mixed
_refine_ls_matrix_type full
_refine_ls_number_parameters 166
_refine_ls_number_reflns 1105
_refine_ls_number_restraints 2
_refine_ls_restrained_S_all 1.095
_refine_ls_R_factor_all 0.0458
_refine_ls_R_factor_gt 0.0398
_refine_ls_shift/su_max 0.000
_refine_ls_shift/su_mean 0.000
_refine_ls_structure_factor_coef Fsqd
_refine_ls_weighting_details 'calc w=1/[\s^2^(Fo^2^)+(0.0776P)^2^+0.2908P] where P=(Fo^2^+2Fc^2^)/3'
_refine_ls_weighting_scheme calc
_refine_ls_wR_factor_gt 0.1002
_refine_ls_wR_factor_ref 0.1078
_reflns_number_gt 997
_reflns_number_total 1105
_reflns_threshold_expression >2sigma(I)
_cod_data_source_file ja800335m-file003_2.cif
_cod_data_source_block b
_cod_original_formula_sum 'C8 H14 N1 O6 Cl'
_cod_database_code 4107941

loop_
_symmetry_equiv_pos_as_xyz
'x, y, z'
'-x+1/2, -y, z+1/2'
'x+1/2, -y+1/2, -z'
'-x, y+1/2, -z+1/2'

loop_
_atom_site_label
_atom_site_type_symbol
_atom_site_fract_x
_atom_site_fract_y
_atom_site_fract_z
_atom_site_U_iso_or_equiv
_atom_site_adp_type
_atom_site_occupancy
_atom_site_symmetry_multiplicity
_atom_site_calc_flag
_atom_site_refinement_flags
C1 C 0.7719(6) 0.6335(4) 0.12190(17) 0.0253(8) Uani 1 1 d .
H1 H 0.8338 0.5665 0.1576 0.030 Uiso 1 1 calc R
C1' C 0.5909(6) 0.3906(4) 0.09021(17) 0.0262(8) Uani 1 1 d .
C2 C 0.9477(6) 0.7073(3) 0.07896(16) 0.0231(7) Uani 1 1 d .
H2 H 1.0387 0.6248 0.0605 0.028 Uiso 1 1 calc R
C2' C 0.4146(6) 0.3243(4) 0.04685(18) 0.0342(9) Uani 1 1 d .
H2'A H 0.4501 0.2194 0.0319 0.041 Uiso 1 1 calc R
H2'B H 0.3930 0.3884 0.0062 0.041 Uiso 1 1 calc R
C3 C 1.0775(5) 0.8143(4) 0.12511(16) 0.0231(7) Uani 1 1 d .
H3 H 1.1472 0.7507 0.1605 0.028 Uiso 1 1 calc R
C4 C 0.9399(6) 0.9341(4) 0.16071(15) 0.0229(7) Uani 1 1 d .
H4 H 0.8813 1.0064 0.1265 0.027 Uiso 1 1 calc R
C5 C 0.7602(6) 0.8504(4) 0.19899(16) 0.0238(8) Uani 1 1 d .
H5 H 0.8210 0.7871 0.2362 0.029 Uiso 1 1 calc R
C6 C 0.6006(6) 0.9611(4) 0.22990(18) 0.0286(8) Uani 1 1 d .
H6A H 0.5014 0.9021 0.2577 0.034 Uiso 1 1 calc R
H6B H 0.6728 1.0338 0.2602 0.034 Uiso 1 1 calc R
O1' O 0.6832(5) 0.3103(3) 0.13312(14) 0.0368(7) Uani 1 1 d .
O2 O 0.8647(4) 0.7971(3) 0.02314(11) 0.0269(6) Uani 1 1 d D
O3 O 1.2365(4) 0.8870(3) 0.08321(13) 0.0297(6) Uani 1 1 d .
O4 O 1.0511(5) 1.0183(3) 0.21204(14) 0.0346(7) Uani 1 1 d .
O5 O 0.6449(4) 0.7501(3) 0.15359(11) 0.0269(6) Uani 1 1 d .
O6 O 0.4874(4) 1.0469(3) 0.17877(15) 0.0309(6) Uani 1 1 d D
Cl Cl 0.18188(15) 0.32073(11) 0.09783(5) 0.0398(3) Uani 1 1 d .
N1 N 0.6318(5) 0.5426(3) 0.07932(15) 0.0264(7) Uani 1 1 d .
H1N H 0.553(7) 0.586(4) 0.0463(18) 0.028(10) Uiso 1 1 d .
H2O H 0.828(6) 0.735(4) -0.0086(15) 0.028(10) Uiso 1 1 d D
H3O H 1.337(7) 0.912(5) 0.1074(19) 0.033(11) Uiso 1 1 d .
H4O H 1.170(7) 1.040(6) 0.198(2) 0.041(13) Uiso 1 1 d .
H6O H 0.571(7) 1.119(5) 0.167(3) 0.074(19) Uiso 1 1 d D

loop_
_atom_site_aniso_label
_atom_site_aniso_U_11
_atom_site_aniso_U_22
_atom_site_aniso_U_33
_atom_site_aniso_U_23
_atom_site_aniso_U_13
_atom_site_aniso_U_12
C1 0.0312(18) 0.0148(15) 0.0299(16) 0.0019(12) -0.0031(14) -0.0004(14)
C1' 0.0311(18) 0.0161(16) 0.0314(16) -0.0018(14) 0.0092(15) -0.0005(15)
C2 0.0275(17) 0.0139(15) 0.0280(15) -0.0012(12) -0.0018(14) 0.0002(14)
C2' 0.042(2) 0.0256(17) 0.0346(17) -0.0041(16) 0.0030(17) -0.012(2)
C3 0.0240(16) 0.0210(16) 0.0243(15) 0.0005(13) 0.0009(13) 0.0009(17)
C4 0.0272(17) 0.0164(15) 0.0249(15) -0.0015(12) 0.0003(14) -0.0030(15)
C5 0.0279(17) 0.0208(16) 0.0227(15) 0.0027(12) 0.0010(13) -0.0026(15)
C6 0.032(2) 0.0249(16) 0.0285(16) -0.0022(14) 0.0065(15) -0.0001(17)
O1' 0.0413(15) 0.0187(12) 0.0504(14) 0.0115(11) -0.0025(13) -0.0032(15)
O2 0.0370(14) 0.0209(12) 0.0228(10) 0.0010(9) -0.0040(10) -0.0068(11)
O3 0.0260(13) 0.0312(13) 0.0320(13) -0.0070(11) 0.0028(11) -0.0070(12)
O4 0.0315(16) 0.0356(15) 0.0365(14) -0.0140(12) 0.0026(12) -0.0107(13)
O5 0.0282(14) 0.0172(11) 0.0352(12) -0.0034(10) 0.0011(11) -0.0037(11)
O6 0.0254(13) 0.0185(11) 0.0488(15) 0.0019(12) -0.0032(12) -0.0005(11)
Cl 0.0303(5) 0.0361(5) 0.0529(6) 0.0061(5) -0.0010(4) -0.0038(5)
N1 0.0333(17) 0.0147(13) 0.0311(14) 0.0041(11) -0.0060(14) -0.0053(13)

loop_
_atom_type_symbol
_atom_type_description
_atom_type_scat_dispersion_real
_atom_type_scat_dispersion_imag
_atom_type_scat_source
C C 0.0033 0.0016 'International Tables Vol C Tables 4.2.6.8 and 6.1.1.4'
H H 0.0000 0.0000 'International Tables Vol C Tables 4.2.6.8 and 6.1.1.4'
O O 0.0106 0.0060 'International Tables Vol C Tables 4.2.6.8 and 6.1.1.4'
Cl Cl 0.1484 0.1585 'International Tables Vol C Tables 4.2.6.8 and 6.1.1.4'
N N 0.0061 0.0033 'International Tables Vol C Tables 4.2.6.8 and 6.1.1.4'

loop_
_geom_angle_atom_site_label_1
_geom_angle_atom_site_label_2
_geom_angle_atom_site_label_3
_geom_angle
O5 C1 N1 106.1(3)
O5 C1 C2 110.9(3)
N1 C1 C2 111.3(3)
O5 C1 H1 109.5
N1 C1 H1 109.5
C2 C1 H1 109.5
O1' C1' N1 123.8(4)
O1' C1' C2' 121.2(3)
N1 C1' C2' 114.9(3)
O2 C2 C3 108.6(3)
O2 C2 C1 111.5(3)
C3 C2 C1 109.0(2)
O2 C2 H2 109.3
C3 C2 H2 109.3
C1 C2 H2 109.3
C1' C2' Cl 108.2(2)
C1' C2' H2'A 110.0
Cl C2' H2'A 110.0
C1' C2' H2'B 110.0
Cl C2' H2'B 110.0
H2'A C2' H2'B 108.4
O3 C3 C4 111.6(3)
O3 C3 C2 108.0(2)
C4 C3 C2 111.3(3)
O3 C3 H3 108.6
C4 C3 H3 108.6
C2 C3 H3 108.6
O4 C4 C3 112.2(3)
O4 C4 C5 105.6(2)
C3 C4 C5 109.3(3)
O4 C4 H4 109.9
C3 C4 H4 109.9
C5 C4 H4 109.9
O5 C5 C6 106.1(3)
O5 C5 C4 111.3(2)
C6 C5 C4 113.2(3)
O5 C5 H5 108.7
C6 C5 H5 108.7
C4 C5 H5 108.7
O6 C6 C5 112.7(3)
O6 C6 H6A 109.1
C5 C6 H6A 109.1
O6 C6 H6B 109.1
C5 C6 H6B 109.1
H6A C6 H6B 107.8
C2 O2 H2O 108(3)
C3 O3 H3O 110(3)
C4 O4 H4O 110(3)
C1 O5 C5 113.4(3)
C6 O6 H6O 104(4)
C1' N1 C1 123.6(3)
C1' N1 H1N 114(2)
C1 N1 H1N 122(2)

loop_
_geom_bond_atom_site_label_1
_geom_bond_atom_site_label_2
_geom_bond_distance
C1 O5 1.422(4)
C1 N1 1.440(5)
C1 C2 1.527(5)
C1 H1 0.9800
C1' O1' 1.227(4)
C1' N1 1.344(4)
C1' C2' 1.509(5)
C2 O2 1.427(4)
C2 C3 1.522(5)
C2 H2 0.9800
C2' Cl 1.775(4)
C2' H2'A 0.9700
C2' H2'B 0.9700
C3 O3 1.436(4)
C3 C4 1.513(5)
C3 H3 0.9800
C4 O4 1.416(4)
C4 C5 1.536(5)
C4 H4 0.9800
C5 O5 1.430(4)
C5 C6 1.511(5)
C5 H5 0.9800
C6 O6 1.426(5)
C6 H6A 0.9700
C6 H6B 0.9700
O2 H2O 0.842(11)
O3 H3O 0.82(4)
O4 H4O 0.82(5)
O6 H6O 0.843(11)
N1 H1N 0.89(4)

loop_
_geom_hbond_atom_site_label_D
_geom_hbond_atom_site_label_H
_geom_hbond_atom_site_label_A
_geom_hbond_distance_DH
_geom_hbond_distance_HA
_geom_hbond_distance_DA
_geom_hbond_angle_DHA
_geom_hbond_site_symmetry_A
N1 H1N O2 0.89(4) 2.06(4) 2.948(4) 175(3) 3_465
O2 H2O O3 0.842(11) 1.877(12) 2.717(3) 175(4) 3_465
O3 H3O O6 0.82(4) 2.04(4) 2.798(4) 154(4) 1_655
O3 H3O O5 0.82(4) 2.56(4) 3.152(4) 131(4) 1_655
O4 H4O O6 0.82(5) 2.05(5) 2.851(4) 166(5) 1_655
O6 H6O O1' 0.843(11) 1.91(2) 2.724(4) 163(6) 1_565

loop_
_geom_torsion_atom_site_label_1
_geom_torsion_atom_site_label_2
_geom_torsion_atom_site_label_3
_geom_torsion_atom_site_label_4
_geom_torsion
O5 C1 C2 O2 -63.2(3)
N1 C1 C2 O2 54.7(3)
O5 C1 C2 C3 56.6(4)
N1 C1 C2 C3 174.5(3)
O1' C1' C2' Cl 79.3(4)
N1 C1' C2' Cl -98.8(3)
O2 C2 C3 O3 -56.2(4)
C1 C2 C3 O3 -177.8(3)
O2 C2 C3 C4 66.7(3)
C1 C2 C3 C4 -54.9(3)
O3 C3 C4 O4 -68.6(3)
C2 C3 C4 O4 170.6(3)
O3 C3 C4 C5 174.6(2)
C2 C3 C4 C5 53.8(3)
O4 C4 C5 O5 -175.3(3)
C3 C4 C5 O5 -54.4(4)
O4 C4 C5 C6 65.2(4)
C3 C4 C5 C6 -173.8(3)
O5 C5 C6 O6 -57.1(4)
C4 C5 C6 O6 65.3(4)
N1 C1 O5 C5 179.1(2)
C2 C1 O5 C5 -59.9(3)
C6 C5 O5 C1 -177.7(3)
C4 C5 O5 C1 58.7(3)
O1' C1' N1 C1 -7.2(5)
C2' C1' N1 C1 170.8(3)
O5 C1 N1 C1' -115.9(3)
C2 C1 N1 C1' 123.3(4)
